data_1501843
loop_
_publ_author_name
'Huang, Hong-Li'
'Wang, Chun-Ming'
'Wang, Zhen-Hua'
'Yao, Ming-Jun'
'Han, Guang-Tian'
'Yuan, Ji-Cheng'
'Gao, Kun'
'Yuan, Cheng-Shan'

_publ_section_title
;
 Tirucallane-type triterpenoids from Dysoxylum lenticellatum.
;
_journal_issue 10
_journal_name_full 'Journal of natural products'
_journal_page_first 2235
_journal_page_last 2242
_journal_paper_doi 10.1021/np2006296
_journal_volume 74
_journal_year 2011
_chemical_absolute_configuration none
_chemical_formula_sum 'C30 H48 O5'
_chemical_formula_weight 488.68
_chemical_name_systematic
; 
 ? 
;
_space_group_IT_number 5
_symmetry_cell_setting monoclinic
_symmetry_space_group_name_Hall 'C 2y'
_symmetry_space_group_name_H-M 'C 1 2 1'
_atom_sites_solution_hydrogens geom
_atom_sites_solution_primary direct
_atom_sites_solution_secondary difmap
_audit_creation_method SHELXL-97
_cell_angle_alpha 90.00
_cell_angle_beta 103.261(6)
_cell_angle_gamma 90.00
_cell_formula_units_Z 4
_cell_length_a 31.391(14)
_cell_length_b 7.212(3)
_cell_length_c 12.407(5)
_cell_measurement_reflns_used 603
_cell_measurement_temperature 296(2)
_cell_measurement_theta_max 16.85
_cell_measurement_theta_min 2.67
_cell_volume 2734(2)
_computing_cell_refinement 'Bruker SAINT'
_computing_data_collection 'Bruker APEX2'
_computing_data_reduction 'Bruker SAINT'
_computing_molecular_graphics 'Bruker SHELXTL'
_computing_publication_material 'Bruker SHELXTL'
_computing_structure_refinement 'SHELXL-97 (Sheldrick, 2008)'
_computing_structure_solution 'SHELXS-97 (Sheldrick, 2008)'
_diffrn_ambient_temperature 296(2)
_diffrn_measured_fraction_theta_full 0.982
_diffrn_measured_fraction_theta_max 0.982
_diffrn_measurement_device_type 'Bruker APEX-II CCD'
_diffrn_measurement_method '\f and \w scans'
_diffrn_radiation_monochromator graphite
_diffrn_radiation_source 'fine-focus sealed tube'
_diffrn_radiation_type MoK\a
_diffrn_radiation_wavelength 0.71073
_diffrn_reflns_av_R_equivalents 0.0428
_diffrn_reflns_av_sigmaI/netI 0.1226
_diffrn_reflns_limit_h_max 37
_diffrn_reflns_limit_h_min -24
_diffrn_reflns_limit_k_max 8
_diffrn_reflns_limit_k_min -8
_diffrn_reflns_limit_l_max 12
_diffrn_reflns_limit_l_min -14
_diffrn_reflns_number 6524
_diffrn_reflns_theta_full 25.19
_diffrn_reflns_theta_max 25.19
_diffrn_reflns_theta_min 2.38
_exptl_absorpt_coefficient_mu 0.079
_exptl_absorpt_correction_T_max 0.9798
_exptl_absorpt_correction_T_min 0.9753
_exptl_absorpt_correction_type multi-scan
_exptl_absorpt_process_details SADABS
_exptl_crystal_colour colorless
_exptl_crystal_density_diffrn 1.187
_exptl_crystal_density_method 'not measured'
_exptl_crystal_description block
_exptl_crystal_F_000 1072
_exptl_crystal_size_max 0.32
_exptl_crystal_size_mid 0.30
_exptl_crystal_size_min 0.26
_refine_diff_density_max 0.186
_refine_diff_density_min -0.157
_refine_diff_density_rms 0.036
_refine_ls_abs_structure_details 'Flack H D (1983), Acta Cryst. A39, 876-881'
_refine_ls_abs_structure_Flack 1(2)
_refine_ls_extinction_coef 0.0037(9)
_refine_ls_extinction_expression Fc^*^=kFc[1+0.001xFc^2^\l^3^/sin(2\q)]^-1/4^
_refine_ls_extinction_method SHELXL
_refine_ls_goodness_of_fit_ref 0.948
_refine_ls_hydrogen_treatment mixed
_refine_ls_matrix_type full
_refine_ls_number_parameters 333
_refine_ls_number_reflns 4752
_refine_ls_number_restraints 2
_refine_ls_restrained_S_all 0.947
_refine_ls_R_factor_all 0.1492
_refine_ls_R_factor_gt 0.0649
_refine_ls_shift/su_max 0.000
_refine_ls_shift/su_mean 0.000
_refine_ls_structure_factor_coef Fsqd
_refine_ls_weighting_details 'calc w=1/[\s^2^(Fo^2^)+(0.0792P)^2^+0.0000P] where P=(Fo^2^+2Fc^2^)/3'
_refine_ls_weighting_scheme calc
_refine_ls_wR_factor_gt 0.1406
_refine_ls_wR_factor_ref 0.1886
_reflns_number_gt 2340
_reflns_number_total 4752
_reflns_threshold_expression >2sigma(I)
_cod_data_source_file np2006296_si_002.cif
_cod_data_source_block c2
_cod_depositor_comments
;
The following automatic conversions were performed:

'_symmetry_cell_setting' value 'Monoclinic' changed to 'monoclinic'
according to /home/saulius/struct/CIF-dictionaries/cif_core.dic
dictionary named 'cif_core.dic' version 2.4.1 from 2010-06-29.

Automatic conversion script
Id: cif_fix_values 1715 2011-07-08 13:25:40Z adriana 
;
_cod_original_sg_symbol_H-M C2
_cod_database_code 1501843

loop_
_symmetry_equiv_pos_as_xyz
'x, y, z'
'-x, y, -z'
'x+1/2, y+1/2, z'
'-x+1/2, y+1/2, -z'

loop_
_atom_site_label
_atom_site_type_symbol
_atom_site_fract_x
_atom_site_fract_y
_atom_site_fract_z
_atom_site_U_iso_or_equiv
_atom_site_adp_type
_atom_site_occupancy
_atom_site_symmetry_multiplicity
_atom_site_calc_flag
_atom_site_refinement_flags
C1 C 0.39430(17) 0.4896(8) 0.4609(4) 0.0671(16) Uani 1 1 d .
H1A H 0.3966 0.5401 0.3900 0.081 Uiso 1 1 calc R
H1B H 0.3717 0.5585 0.4854 0.081 Uiso 1 1 calc R
C2 C 0.43759(17) 0.5175(9) 0.5439(4) 0.0759(17) Uani 1 1 d .
H2A H 0.4606 0.4534 0.5184 0.091 Uiso 1 1 calc R
H2B H 0.4447 0.6485 0.5495 0.091 Uiso 1 1 calc R
C3 C 0.43522(17) 0.4444(8) 0.6564(4) 0.0677(16) Uani 1 1 d .
H3 H 0.4634 0.4650 0.7087 0.081 Uiso 1 1 calc R
C4 C 0.42433(15) 0.2373(8) 0.6522(4) 0.0581(14) Uani 1 1 d .
C5 C 0.38204(15) 0.2026(7) 0.5624(4) 0.0517(12) Uani 1 1 d .
H5 H 0.3590 0.2673 0.5890 0.062 Uiso 1 1 calc R
C6 C 0.36812(17) 0.0008(8) 0.5535(5) 0.0735(17) Uani 1 1 d .
H6A H 0.3610 -0.0367 0.6224 0.088 Uiso 1 1 calc R
H6B H 0.3925 -0.0746 0.5435 0.088 Uiso 1 1 calc R
C7 C 0.32900(16) -0.0364(8) 0.4589(5) 0.0660(15) Uani 1 1 d .
H7 H 0.3160 -0.1529 0.4549 0.079 Uiso 1 1 calc R
C8 C 0.31220(15) 0.0862(7) 0.3818(4) 0.0521(13) Uani 1 1 d .
C9 C 0.33096(15) 0.2802(7) 0.3828(4) 0.0520(13) Uani 1 1 d .
H9 H 0.3153 0.3561 0.4266 0.062 Uiso 1 1 calc R
C10 C 0.38039(15) 0.2864(7) 0.4452(4) 0.0551(14) Uani 1 1 d .
C11 C 0.32147(16) 0.3671(8) 0.2673(4) 0.0654(15) Uani 1 1 d .
H11A H 0.3308 0.4956 0.2742 0.078 Uiso 1 1 calc R
H11B H 0.3389 0.3038 0.2234 0.078 Uiso 1 1 calc R
C12 C 0.27307(15) 0.3601(8) 0.2045(4) 0.0605(14) Uani 1 1 d .
H12A H 0.2599 0.4800 0.2109 0.073 Uiso 1 1 calc R
H12B H 0.2718 0.3387 0.1266 0.073 Uiso 1 1 calc R
C13 C 0.24586(14) 0.2109(7) 0.2452(3) 0.0473(12) Uani 1 1 d .
C14 C 0.27505(15) 0.0369(7) 0.2850(4) 0.0557(13) Uani 1 1 d .
C15 C 0.24124(15) -0.1025(7) 0.3048(4) 0.0642(15) Uani 1 1 d .
H15A H 0.2347 -0.0830 0.3766 0.077 Uiso 1 1 calc R
H15B H 0.2516 -0.2284 0.3011 0.077 Uiso 1 1 calc R
C16 C 0.20043(16) -0.0652(7) 0.2104(4) 0.0673(15) Uani 1 1 d .
H16A H 0.1743 -0.0623 0.2395 0.081 Uiso 1 1 calc R
H16B H 0.1971 -0.1621 0.1549 0.081 Uiso 1 1 calc R
C17 C 0.20751(15) 0.1258(6) 0.1587(4) 0.0526(13) Uani 1 1 d .
H17 H 0.2181 0.1015 0.0916 0.063 Uiso 1 1 calc R
C18 C 0.22789(15) 0.2870(7) 0.3430(4) 0.0586(14) Uani 1 1 d .
H18A H 0.2142 0.4051 0.3231 0.088 Uiso 1 1 calc R
H18B H 0.2515 0.3013 0.4070 0.088 Uiso 1 1 calc R
H18C H 0.2068 0.2018 0.3595 0.088 Uiso 1 1 calc R
C19 C 0.40804(15) 0.1801(9) 0.3791(4) 0.0751(17) Uani 1 1 d .
H19A H 0.4031 0.2303 0.3056 0.113 Uiso 1 1 calc R
H19B H 0.3999 0.0516 0.3752 0.113 Uiso 1 1 calc R
H19C H 0.4384 0.1918 0.4150 0.113 Uiso 1 1 calc R
C20 C 0.16469(15) 0.2341(7) 0.1242(4) 0.0511(12) Uani 1 1 d .
H20 H 0.1516 0.2480 0.1883 0.061 Uiso 1 1 calc R
C22 C 0.13249(16) 0.1355(7) 0.0321(4) 0.0594(14) Uani 1 1 d .
H22A H 0.1281 0.0097 0.0550 0.071 Uiso 1 1 calc R
H22B H 0.1445 0.1290 -0.0333 0.071 Uiso 1 1 calc R
C23 C 0.08878(16) 0.2360(7) 0.0037(4) 0.0515(13) Uani 1 1 d .
C24 C 0.0940(2) 0.4450(8) -0.0048(5) 0.0718(16) Uani 1 1 d .
C21 C 0.17228(17) 0.4229(7) 0.0806(4) 0.0655(15) Uani 1 1 d .
H21A H 0.1889 0.4966 0.1412 0.079 Uiso 1 1 calc R
H21B H 0.1900 0.4091 0.0265 0.079 Uiso 1 1 calc R
C25 C 0.05803(17) 0.1658(7) -0.1045(4) 0.0617(14) Uani 1 1 d .
C26 C 0.0741(2) 0.2209(13) -0.2068(4) 0.109(3) Uani 1 1 d .
H26A H 0.0523 0.1892 -0.2721 0.163 Uiso 1 1 calc R
H26B H 0.1008 0.1562 -0.2071 0.163 Uiso 1 1 calc R
H26C H 0.0793 0.3521 -0.2057 0.163 Uiso 1 1 calc R
C27 C 0.0504(2) -0.0385(9) -0.0993(7) 0.115(3) Uani 1 1 d .
H27A H 0.0392 -0.0662 -0.0353 0.172 Uiso 1 1 calc R
H27B H 0.0774 -0.1033 -0.0946 0.172 Uiso 1 1 calc R
H27C H 0.0295 -0.0770 -0.1648 0.172 Uiso 1 1 calc R
C29 C 0.46483(16) 0.1275(9) 0.6388(5) 0.0807(18) Uani 1 1 d .
H29B H 0.4888 0.1526 0.7005 0.121 Uiso 1 1 calc R
H29A H 0.4726 0.1641 0.5714 0.121 Uiso 1 1 calc R
H29C H 0.4583 -0.0028 0.6361 0.121 Uiso 1 1 calc R
C28 C 0.41609(18) 0.1801(10) 0.7656(4) 0.0855(19) Uani 1 1 d .
H28A H 0.3892 0.2346 0.7747 0.128 Uiso 1 1 calc R
H28B H 0.4399 0.2225 0.8236 0.128 Uiso 1 1 calc R
H28C H 0.4140 0.0475 0.7690 0.128 Uiso 1 1 calc R
C30 C 0.29507(17) -0.0440(9) 0.1910(5) 0.0837(19) Uani 1 1 d .
H30A H 0.3133 -0.1481 0.2189 0.126 Uiso 1 1 calc R
H30B H 0.3122 0.0496 0.1658 0.126 Uiso 1 1 calc R
H30C H 0.2719 -0.0833 0.1305 0.126 Uiso 1 1 calc R
O1 O 0.40176(13) 0.5499(7) 0.6908(3) 0.0923(14) Uani 1 1 d .
H1 H 0.4108 0.5841 0.7550 0.138 Uiso 1 1 calc R
O4 O 0.06917(13) 0.2080(7) 0.0941(3) 0.0800(12) Uani 1 1 d .
O5 O 0.01556(12) 0.2511(6) -0.1146(3) 0.0679(10) Uani 1 1 d D
O3 O 0.06393(16) 0.5449(6) -0.0414(5) 0.130(2) Uani 1 1 d .
O2 O 0.13294(14) 0.5228(5) 0.0300(3) 0.0809(12) Uani 1 1 d .
H4 H 0.042(3) 0.168(18) 0.086(8) 0.24(5) Uiso 1 1 d .
H5B H 0.021(2) 0.370(6) -0.106(7) 0.16(4) Uiso 1 1 d D

loop_
_atom_site_aniso_label
_atom_site_aniso_U_11
_atom_site_aniso_U_22
_atom_site_aniso_U_33
_atom_site_aniso_U_23
_atom_site_aniso_U_13
_atom_site_aniso_U_12
C1 0.066(4) 0.072(4) 0.060(3) 0.000(3) 0.007(3) -0.019(3)
C2 0.063(4) 0.075(4) 0.081(4) -0.009(3) -0.001(3) -0.018(3)
C3 0.051(3) 0.080(4) 0.062(4) -0.006(3) -0.007(3) 0.005(3)
C4 0.044(3) 0.070(4) 0.057(3) 0.001(3) 0.004(2) 0.003(3)
C5 0.052(3) 0.056(3) 0.049(3) 0.008(3) 0.015(2) -0.001(3)
C6 0.059(3) 0.073(4) 0.083(4) 0.018(3) 0.003(3) -0.007(3)
C7 0.054(3) 0.063(4) 0.076(4) 0.003(3) 0.005(3) -0.010(3)
C8 0.051(3) 0.055(3) 0.051(3) 0.005(3) 0.013(2) -0.003(3)
C9 0.052(3) 0.062(3) 0.044(3) -0.002(2) 0.013(2) -0.008(2)
C10 0.053(3) 0.062(3) 0.054(3) -0.003(3) 0.018(3) -0.012(2)
C11 0.059(3) 0.080(4) 0.052(3) 0.007(3) 0.002(3) -0.022(3)
C12 0.065(3) 0.065(3) 0.050(3) 0.006(3) 0.012(3) -0.008(3)
C13 0.049(3) 0.046(3) 0.047(3) -0.012(2) 0.012(2) -0.008(3)
C14 0.052(3) 0.055(3) 0.060(3) -0.007(3) 0.014(3) -0.001(3)
C15 0.056(3) 0.042(3) 0.089(4) 0.002(3) 0.006(3) -0.008(3)
C16 0.066(4) 0.053(3) 0.077(4) -0.003(3) 0.004(3) -0.012(3)
C17 0.048(3) 0.054(3) 0.055(3) -0.009(3) 0.011(2) -0.001(2)
C18 0.060(3) 0.065(4) 0.052(3) -0.006(3) 0.013(3) -0.001(3)
C19 0.058(3) 0.104(5) 0.066(3) -0.019(3) 0.020(3) -0.002(3)
C20 0.056(3) 0.054(3) 0.044(3) -0.007(2) 0.013(2) -0.005(3)
C22 0.069(3) 0.051(3) 0.055(3) -0.005(3) 0.007(3) -0.002(3)
C23 0.058(3) 0.052(3) 0.045(3) 0.001(2) 0.011(3) 0.002(3)
C24 0.078(4) 0.060(4) 0.070(4) -0.011(3) 0.000(3) -0.007(4)
C21 0.068(4) 0.059(4) 0.067(4) 0.007(3) 0.010(3) -0.004(3)
C25 0.058(3) 0.065(4) 0.056(3) 0.001(3) -0.001(3) 0.008(3)
C26 0.090(4) 0.185(8) 0.052(3) -0.009(5) 0.018(3) 0.023(5)
C27 0.089(5) 0.077(5) 0.148(6) -0.027(4) -0.036(5) -0.007(4)
C29 0.055(3) 0.090(5) 0.091(4) -0.008(4) 0.005(3) 0.011(3)
C28 0.081(4) 0.111(5) 0.060(4) 0.001(4) 0.006(3) 0.008(4)
C30 0.064(4) 0.106(5) 0.081(4) -0.032(4) 0.017(3) 0.011(3)
O1 0.089(3) 0.104(3) 0.071(3) -0.027(3) -0.008(2) 0.030(3)
O4 0.070(3) 0.121(4) 0.051(2) 0.020(2) 0.0165(19) 0.013(3)
O5 0.055(2) 0.079(3) 0.067(2) 0.007(2) 0.0082(18) 0.007(2)
O3 0.097(4) 0.066(3) 0.196(6) -0.002(3) -0.032(3) 0.019(3)
O2 0.083(3) 0.059(2) 0.092(3) 0.008(2) 0.003(2) -0.006(2)

loop_
_atom_type_symbol
_atom_type_description
_atom_type_scat_dispersion_real
_atom_type_scat_dispersion_imag
_atom_type_scat_source
C C 0.0033 0.0016 'International Tables Vol C Tables 4.2.6.8 and 6.1.1.4'
H H 0.0000 0.0000 'International Tables Vol C Tables 4.2.6.8 and 6.1.1.4'
O O 0.0106 0.0060 'International Tables Vol C Tables 4.2.6.8 and 6.1.1.4'

loop_
_geom_angle_atom_site_label_1
_geom_angle_atom_site_label_2
_geom_angle_atom_site_label_3
_geom_angle
C2 C1 C10 113.5(5)
C2 C1 H1A 108.9
C10 C1 H1A 108.9
C2 C1 H1B 108.9
C10 C1 H1B 108.9
H1A C1 H1B 107.7
C3 C2 C1 110.8(4)
C3 C2 H2A 109.5
C1 C2 H2A 109.5
C3 C2 H2B 109.5
C1 C2 H2B 109.5
H2A C2 H2B 108.1
O1 C3 C2 106.5(5)
O1 C3 C4 110.7(5)
C2 C3 C4 111.5(5)
O1 C3 H3 109.3
C2 C3 H3 109.3
C4 C3 H3 109.3
C3 C4 C29 108.8(4)
C3 C4 C28 108.2(5)
C29 C4 C28 106.0(4)
C3 C4 C5 109.3(4)
C29 C4 C5 115.7(4)
C28 C4 C5 108.5(4)
C6 C5 C4 113.2(4)
C6 C5 C10 110.8(4)
C4 C5 C10 116.5(4)
C6 C5 H5 105.0
C4 C5 H5 105.0
C10 C5 H5 105.0
C5 C6 C7 113.3(5)
C5 C6 H6A 108.9
C7 C6 H6A 108.9
C5 C6 H6B 108.9
C7 C6 H6B 108.9
H6A C6 H6B 107.7
C8 C7 C6 124.1(5)
C8 C7 H7 118.0
C6 C7 H7 118.0
C7 C8 C9 121.5(5)
C7 C8 C14 121.7(5)
C9 C8 C14 116.8(4)
C8 C9 C11 112.3(4)
C8 C9 C10 111.6(4)
C11 C9 C10 114.1(4)
C8 C9 H9 106.0
C11 C9 H9 106.0
C10 C9 H9 106.0
C19 C10 C1 111.6(4)
C19 C10 C5 113.8(4)
C1 C10 C5 107.7(4)
C19 C10 C9 109.9(4)
C1 C10 C9 108.2(4)
C5 C10 C9 105.4(3)
C12 C11 C9 114.7(4)
C12 C11 H11A 108.6
C9 C11 H11A 108.6
C12 C11 H11B 108.6
C9 C11 H11B 108.6
H11A C11 H11B 107.6
C13 C12 C11 114.6(4)
C13 C12 H12A 108.6
C11 C12 H12A 108.6
C13 C12 H12B 108.6
C11 C12 H12B 108.6
H12A C12 H12B 107.6
C12 C13 C14 109.7(4)
C12 C13 C18 109.9(4)
C14 C13 C18 109.2(4)
C12 C13 C17 117.1(4)
C14 C13 C17 101.9(4)
C18 C13 C17 108.6(4)
C8 C14 C15 117.8(4)
C8 C14 C13 110.6(4)
C15 C14 C13 101.6(4)
C8 C14 C30 108.2(4)
C15 C14 C30 106.8(4)
C13 C14 C30 111.8(4)
C14 C15 C16 104.5(4)
C14 C15 H15A 110.9
C16 C15 H15A 110.9
C14 C15 H15B 110.9
C16 C15 H15B 110.9
H15A C15 H15B 108.9
C15 C16 C17 107.1(4)
C15 C16 H16A 110.3
C17 C16 H16A 110.3
C15 C16 H16B 110.3
C17 C16 H16B 110.3
H16A C16 H16B 108.6
C20 C17 C13 119.1(4)
C20 C17 C16 111.6(4)
C13 C17 C16 103.2(4)
C20 C17 H17 107.5
C13 C17 H17 107.5
C16 C17 H17 107.5
C13 C18 H18A 109.5
C13 C18 H18B 109.5
H18A C18 H18B 109.5
C13 C18 H18C 109.5
H18A C18 H18C 109.5
H18B C18 H18C 109.5
C10 C19 H19A 109.5
C10 C19 H19B 109.5
H19A C19 H19B 109.5
C10 C19 H19C 109.5
H19A C19 H19C 109.5
H19B C19 H19C 109.5
C21 C20 C22 106.6(4)
C21 C20 C17 111.2(4)
C22 C20 C17 111.3(4)
C21 C20 H20 109.2
C22 C20 H20 109.2
C17 C20 H20 109.2
C20 C22 C23 111.1(4)
C20 C22 H22A 109.4
C23 C22 H22A 109.4
C20 C22 H22B 109.4
C23 C22 H22B 109.4
H22A C22 H22B 108.0
O4 C23 C24 105.7(4)
O4 C23 C22 106.4(4)
C24 C23 C22 112.4(5)
O4 C23 C25 110.1(4)
C24 C23 C25 108.6(4)
C22 C23 C25 113.3(4)
O3 C24 O2 117.4(5)
O3 C24 C23 122.4(6)
O2 C24 C23 120.2(5)
O2 C21 C20 114.7(4)
O2 C21 H21A 108.6
C20 C21 H21A 108.6
O2 C21 H21B 108.6
C20 C21 H21B 108.6
H21A C21 H21B 107.6
O5 C25 C27 105.6(5)
O5 C25 C26 107.0(4)
C27 C25 C26 112.4(6)
O5 C25 C23 108.3(4)
C27 C25 C23 111.1(5)
C26 C25 C23 112.2(5)
C25 C26 H26A 109.5
C25 C26 H26B 109.5
H26A C26 H26B 109.5
C25 C26 H26C 109.5
H26A C26 H26C 109.5
H26B C26 H26C 109.5
C25 C27 H27A 109.5
C25 C27 H27B 109.5
H27A C27 H27B 109.5
C25 C27 H27C 109.5
H27A C27 H27C 109.5
H27B C27 H27C 109.5
C4 C29 H29B 109.5
C4 C29 H29A 109.5
H29B C29 H29A 109.5
C4 C29 H29C 109.5
H29B C29 H29C 109.5
H29A C29 H29C 109.5
C4 C28 H28A 109.5
C4 C28 H28B 109.5
H28A C28 H28B 109.5
C4 C28 H28C 109.5
H28A C28 H28C 109.5
H28B C28 H28C 109.5
C14 C30 H30A 109.5
C14 C30 H30B 109.5
H30A C30 H30B 109.5
C14 C30 H30C 109.5
H30A C30 H30C 109.5
H30B C30 H30C 109.5
C3 O1 H1 109.5
C23 O4 H4 123(7)
C25 O5 H5B 106(5)
C24 O2 C21 124.3(4)

loop_
_geom_bond_atom_site_label_1
_geom_bond_atom_site_label_2
_geom_bond_distance
C1 C2 1.518(6)
C1 C10 1.529(7)
C1 H1A 0.9700
C1 H1B 0.9700
C2 C3 1.510(7)
C2 H2A 0.9700
C2 H2B 0.9700
C3 O1 1.439(6)
C3 C4 1.530(8)
C3 H3 0.9800
C4 C29 1.539(7)
C4 C28 1.545(7)
C4 C5 1.545(6)
C5 C6 1.516(7)
C5 C10 1.565(6)
C5 H5 0.9800
C6 C7 1.516(7)
C6 H6A 0.9700
C6 H6B 0.9700
C7 C8 1.320(7)
C7 H7 0.9300
C8 C9 1.517(7)
C8 C14 1.512(7)
C9 C11 1.530(6)
C9 C10 1.568(6)
C9 H9 0.9800
C10 C19 1.530(6)
C11 C12 1.541(6)
C11 H11A 0.9700
C11 H11B 0.9700
C12 C13 1.529(7)
C12 H12A 0.9700
C12 H12B 0.9700
C13 C14 1.565(7)
C13 C18 1.551(6)
C13 C17 1.545(6)
C14 C15 1.522(7)
C14 C30 1.559(7)
C15 C16 1.548(6)
C15 H15A 0.9700
C15 H15B 0.9700
C16 C17 1.557(7)
C16 H16A 0.9700
C16 H16B 0.9700
C17 C20 1.528(6)
C17 H17 0.9800
C18 H18A 0.9600
C18 H18B 0.9600
C18 H18C 0.9600
C19 H19A 0.9600
C19 H19B 0.9600
C19 H19C 0.9600
C20 C21 1.504(7)
C20 C22 1.518(6)
C20 H20 0.9800
C22 C23 1.520(6)
C22 H22A 0.9700
C22 H22B 0.9700
C23 O4 1.412(6)
C23 C24 1.523(8)
C23 C25 1.548(6)
C24 O3 1.192(6)
C24 O2 1.323(6)
C21 O2 1.443(6)
C21 H21A 0.9700
C21 H21B 0.9700
C25 O5 1.448(6)
C25 C27 1.496(8)
C25 C26 1.521(8)
C26 H26A 0.9600
C26 H26B 0.9600
C26 H26C 0.9600
C27 H27A 0.9600
C27 H27B 0.9600
C27 H27C 0.9600
C29 H29B 0.9600
C29 H29A 0.9600
C29 H29C 0.9600
C28 H28A 0.9600
C28 H28B 0.9600
C28 H28C 0.9600
C30 H30A 0.9600
C30 H30B 0.9600
C30 H30C 0.9600
O1 H1 0.8200
O4 H4 0.90(10)
O5 H5B 0.87(4)

loop_
_geom_torsion_atom_site_label_1
_geom_torsion_atom_site_label_2
_geom_torsion_atom_site_label_3
_geom_torsion_atom_site_label_4
_geom_torsion
C10 C1 C2 C3 -59.8(6)
C1 C2 C3 O1 -61.3(6)
C1 C2 C3 C4 59.5(6)
O1 C3 C4 C29 -168.5(4)
C2 C3 C4 C29 73.1(5)
O1 C3 C4 C28 -53.7(5)
C2 C3 C4 C28 -172.1(4)
O1 C3 C4 C5 64.3(5)
C2 C3 C4 C5 -54.1(6)
C3 C4 C5 C6 -178.9(5)
C29 C4 C5 C6 57.8(6)
C28 C4 C5 C6 -61.1(6)
C3 C4 C5 C10 50.8(6)
C29 C4 C5 C10 -72.5(6)
C28 C4 C5 C10 168.6(4)
C4 C5 C6 C7 -174.9(4)
C10 C5 C6 C7 -41.8(6)
C5 C6 C7 C8 9.2(8)
C6 C7 C8 C9 -0.8(8)
C6 C7 C8 C14 175.8(5)
C7 C8 C9 C11 154.9(5)
C14 C8 C9 C11 -21.8(6)
C7 C8 C9 C10 25.3(7)
C14 C8 C9 C10 -151.4(4)
C2 C1 C10 C19 -73.2(5)
C2 C1 C10 C5 52.3(6)
C2 C1 C10 C9 165.8(4)
C6 C5 C10 C19 -56.4(5)
C4 C5 C10 C19 75.0(5)
C6 C5 C10 C1 179.4(4)
C4 C5 C10 C1 -49.2(6)
C6 C5 C10 C9 64.1(5)
C4 C5 C10 C9 -164.6(4)
C8 C9 C10 C19 68.2(5)
C11 C9 C10 C19 -60.4(6)
C8 C9 C10 C1 -169.8(4)
C11 C9 C10 C1 61.6(5)
C8 C9 C10 C5 -54.8(5)
C11 C9 C10 C5 176.6(4)
C8 C9 C11 C12 51.1(6)
C10 C9 C11 C12 179.4(4)
C9 C11 C12 C13 -21.6(7)
C11 C12 C13 C14 -33.8(6)
C11 C12 C13 C18 86.3(5)
C11 C12 C13 C17 -149.2(4)
C7 C8 C14 C15 33.7(7)
C9 C8 C14 C15 -149.6(4)
C7 C8 C14 C13 149.8(5)
C9 C8 C14 C13 -33.5(6)
C7 C8 C14 C30 -87.5(6)
C9 C8 C14 C30 89.2(5)
C12 C13 C14 C8 62.4(5)
C18 C13 C14 C8 -58.1(5)
C17 C13 C14 C8 -172.8(4)
C12 C13 C14 C15 -171.8(4)
C18 C13 C14 C15 67.7(4)
C17 C13 C14 C15 -47.0(4)
C12 C13 C14 C30 -58.2(5)
C18 C13 C14 C30 -178.7(4)
C17 C13 C14 C30 66.5(5)
C8 C14 C15 C16 158.5(4)
C13 C14 C15 C16 37.7(5)
C30 C14 C15 C16 -79.6(5)
C14 C15 C16 C17 -14.8(5)
C12 C13 C17 C20 -78.7(5)
C14 C13 C17 C20 161.6(4)
C18 C13 C17 C20 46.4(6)
C12 C13 C17 C16 157.0(4)
C14 C13 C17 C16 37.3(5)
C18 C13 C17 C16 -77.9(5)
C15 C16 C17 C20 -143.5(4)
C15 C16 C17 C13 -14.5(5)
C13 C17 C20 C21 56.6(6)
C16 C17 C20 C21 176.6(4)
C13 C17 C20 C22 175.3(4)
C16 C17 C20 C22 -64.7(5)
C21 C20 C22 C23 -62.7(5)
C17 C20 C22 C23 175.8(4)
C20 C22 C23 O4 -70.6(5)
C20 C22 C23 C24 44.6(6)
C20 C22 C23 C25 168.3(4)
O4 C23 C24 O3 -75.2(7)
C22 C23 C24 O3 169.1(6)
C25 C23 C24 O3 42.9(8)
O4 C23 C24 O2 104.1(6)
C22 C23 C24 O2 -11.6(7)
C25 C23 C24 O2 -137.8(5)
C22 C20 C21 O2 49.1(6)
C17 C20 C21 O2 170.6(4)
O4 C23 C25 O5 52.8(5)
C24 C23 C25 O5 -62.5(6)
C22 C23 C25 O5 171.8(4)
O4 C23 C25 C27 -62.7(6)
C24 C23 C25 C27 -178.0(6)
C22 C23 C25 C27 56.3(6)
O4 C23 C25 C26 170.6(5)
C24 C23 C25 C26 55.3(6)
C22 C23 C25 C26 -70.4(6)
O3 C24 O2 C21 177.3(6)
C23 C24 O2 C21 -2.1(8)
C20 C21 O2 C24 -18.1(7)

loop_
_cod_related_entry_id
_cod_related_entry_database
_cod_related_entry_code
1 ChemSpider 26615844
